data_7224958
loop_
_publ_author_name
'Zhang, Min'
'Lian, Zhipeng'
'Wang, Ying'
'Pan, Shilie'

_publ_section_title
;
 Nonlinear optical and self-activated luminescent properties of A2W3O10(A
 = Rb and Cs)
;
_journal_issue 45
_journal_name_full 'RSC Adv.'
_journal_page_first 39234
_journal_paper_doi 10.1039/C6RA03407A
_journal_volume 6
_journal_year 2016
_chemical_formula_sum 'Cs2 O10 W3'
_chemical_formula_weight 977.37
_chemical_name_systematic
; 
 ? 
;
_space_group_IT_number 82
_symmetry_cell_setting tetragonal
_symmetry_space_group_name_Hall 'I -4'
_symmetry_space_group_name_H-M 'I -4'
_atom_sites_solution_hydrogens geom
_atom_sites_solution_primary direct
_atom_sites_solution_secondary difmap
_audit_creation_method SHELXL-97
_audit_update_record
;
2016-02-05 deposited with the CCDC.
2016-04-12 downloaded from the CCDC.
;
_cell_angle_alpha 90.00
_cell_angle_beta 90.00
_cell_angle_gamma 90.00
_cell_formula_units_Z 8
_cell_length_a 16.0980(9)
_cell_length_b 16.0980(9)
_cell_length_c 10.1703(11)
_cell_measurement_temperature 296(2)
_cell_volume 2635.6(4)
_computing_structure_refinement 'SHELXL-97 (Sheldrick, 1997)'
_computing_structure_solution 'SHELXS-97 (Sheldrick, 1990)'
_diffrn_ambient_temperature 296(2)
_diffrn_measured_fraction_theta_full 0.998
_diffrn_measured_fraction_theta_max 0.998
_diffrn_radiation_monochromator graphite
_diffrn_radiation_source 'fine-focus sealed tube'
_diffrn_radiation_type MoK\a
_diffrn_radiation_wavelength 0.71073
_diffrn_reflns_av_R_equivalents 0.0515
_diffrn_reflns_av_sigmaI/netI 0.0559
_diffrn_reflns_limit_h_max 19
_diffrn_reflns_limit_h_min -17
_diffrn_reflns_limit_k_max 19
_diffrn_reflns_limit_k_min -19
_diffrn_reflns_limit_l_max 9
_diffrn_reflns_limit_l_min -12
_diffrn_reflns_number 6688
_diffrn_reflns_theta_full 24.98
_diffrn_reflns_theta_max 24.98
_diffrn_reflns_theta_min 2.37
_exptl_absorpt_coefficient_mu 31.594
_exptl_crystal_density_diffrn 4.926
_exptl_crystal_density_method 'not measured'
_exptl_crystal_F_000 3296
_refine_diff_density_max 11.759
_refine_diff_density_min -2.948
_refine_diff_density_rms 0.653
_refine_ls_abs_structure_details 'Flack H D (1983), Acta Cryst. A39, 876-881'
_refine_ls_abs_structure_Flack 0.00
_refine_ls_extinction_coef 0.000000(13)
_refine_ls_extinction_expression Fc^*^=kFc[1+0.001xFc^2^\l^3^/sin(2\q)]^-1/4^
_refine_ls_extinction_method SHELXL
_refine_ls_goodness_of_fit_ref 1.089
_refine_ls_hydrogen_treatment mixed
_refine_ls_matrix_type full
_refine_ls_number_parameters 211
_refine_ls_number_reflns 2306
_refine_ls_number_restraints 31
_refine_ls_restrained_S_all 1.082
_refine_ls_R_factor_all 0.0484
_refine_ls_R_factor_gt 0.0466
_refine_ls_shift/su_max 8.944
_refine_ls_shift/su_mean 0.167
_refine_ls_structure_factor_coef Fsqd
_refine_ls_weighting_details 'calc w=1/[\s^2^(Fo^2^)+(0.0645P)^2^+162.8287P] where P=(Fo^2^+2Fc^2^)/3'
_refine_ls_weighting_scheme calc
_refine_ls_wR_factor_gt 0.1150
_refine_ls_wR_factor_ref 0.1167
_reflns_number_gt 2228
_reflns_number_total 2306
_reflns_threshold_expression >2sigma(I)
_cod_data_source_file c6ra03407a2.cif
_cod_data_source_block cs2
_cod_depositor_comments
;
The following automatic conversions were performed:

'_symmetry_cell_setting' value 'Tetragonal' changed to 'tetragonal'
according to
/usr/data/users/saulius/crontab/automatic-downloads/rss-feeds/RSC/lib/dictionaries/cif_core.dic
dictionary named 'cif_core.dic' version 2.4.2 from 2011-04-26.

Automatic conversion script
Id: cif_fix_values 4268 2015-11-12 08:31:59Z antanas 
;
_cod_original_sg_symbol_H-M I-4
_cod_database_code 7224958

loop_
_symmetry_equiv_pos_as_xyz
'x, y, z'
'-x, -y, z'
'y, -x, -z'
'-y, x, -z'
'x+1/2, y+1/2, z+1/2'
'-x+1/2, -y+1/2, z+1/2'
'y+1/2, -x+1/2, -z+1/2'
'-y+1/2, x+1/2, -z+1/2'

loop_
_atom_site_label
_atom_site_type_symbol
_atom_site_fract_x
_atom_site_fract_y
_atom_site_fract_z
_atom_site_U_iso_or_equiv
_atom_site_adp_type
_atom_site_occupancy
_atom_site_symmetry_multiplicity
_atom_site_calc_flag
_atom_site_refinement_flags
W1 W 0.95879(6) 0.39375(6) 1.11911(11) 0.0075(3) Uani 1 1 d .
W2 W 0.74084(7) 0.51111(6) 0.65591(11) 0.0135(3) Uani 1 1 d .
W3 W 0.86339(7) 0.18678(6) 1.14140(12) 0.0121(3) Uani 1 1 d .
W4 W 0.85234(7) 0.71633(7) 0.59767(11) 0.0125(3) Uani 1 1 d .
W5 W 0.9002(6) 0.0499(6) 1.3748(11) 0.000(2) Uani 0.0921(1) 1 d PDU
Cs1 Cs 1.0000 0.0000 1.5000 0.0628(17) Uani 0.9080(1) 4 d SPDU
Cs2 Cs 1.0000 0.5000 0.7500 0.0350(11) Uani 1 4 d S
Cs3 Cs 0.90430(11) 0.29651(12) 1.49872(18) 0.0193(5) Uani 1 1 d .
Cs4 Cs 0.5000 0.5000 0.5000 0.0282(10) Uani 1 4 d S
Cs5 Cs 1.11141(12) 0.21368(12) 1.2254(2) 0.0231(5) Uani 1 1 d .
O1 O 0.9029(12) 0.3001(11) 1.1820(17) 0.013(4) Uani 1 1 d .
O2 O 1.0121(11) 0.3355(12) 0.995(2) 0.019(5) Uani 1 1 d .
O3 O 0.8003(11) 0.6063(12) 0.6859(18) 0.016(4) Uani 1 1 d .
O4 O 0.8636(13) 0.4100(11) 1.001(2) 0.019(5) Uani 1 1 d .
O5 O 0.6889(10) 0.5639(11) 0.503(2) 0.013(4) Uani 1 1 d .
O6 O 0.7625(13) 0.7123(10) 0.489(2) 0.019(5) Uani 1 1 d .
O7 O 1.0382(11) 0.3903(10) 1.2485(18) 0.006(4) Uani 1 1 d .
O8 O 0.8079(10) 0.0945(9) 1.0765(16) 0.006(4) Uani 1 1 d .
O9 O 0.8027(10) 0.4410(9) 0.7636(18) 0.006(4) Uani 1 1 d .
O10 O 1.0000 0.5000 1.059(2) 0.000(4) Uani 1 2 d S
O11 O 0.9007(10) 0.8038(11) 0.537(2) 0.016(5) Uani 1 1 d .
O12 O 0.7724(11) 0.2068(10) 1.2645(17) 0.007(4) Uani 1 1 d .
O13 O 0.9262(13) 0.1376(11) 1.253(2) 0.019(5) Uani 1 1 d .
O14 O 0.6563(12) 0.5249(11) 0.760(2) 0.015(4) Uani 1 1 d .
O15 O 0.904(2) -0.026(7) 1.505(11) 0.00(3) Uani 0.0920(1) 1 d PDU
O16 O 1.0000 0.0000 1.667(2) 0.00(5) Uani 0.0920(1) 2 d SPDU

loop_
_atom_site_aniso_label
_atom_site_aniso_U_11
_atom_site_aniso_U_22
_atom_site_aniso_U_33
_atom_site_aniso_U_23
_atom_site_aniso_U_13
_atom_site_aniso_U_12
W1 0.0071(5) 0.0058(5) 0.0096(6) 0.0004(4) -0.0038(5) -0.0025(4)
W2 0.0184(6) 0.0091(6) 0.0128(6) 0.0051(4) -0.0053(5) -0.0027(4)
W3 0.0157(5) 0.0066(5) 0.0140(6) -0.0015(4) 0.0096(5) -0.0051(4)
W4 0.0113(5) 0.0126(6) 0.0137(6) -0.0073(5) -0.0010(5) 0.0041(4)
W5 0.000(3) 0.000(3) 0.000(4) 0.007(3) -0.005(3) 0.000(3)
Cs1 0.063(2) 0.063(2) 0.062(3) 0.000 0.000 0.000
Cs2 0.0430(17) 0.0430(17) 0.019(2) 0.000 0.000 0.000
Cs3 0.0196(10) 0.0264(11) 0.0118(9) 0.0035(8) -0.0056(7) -0.0069(8)
Cs4 0.0129(11) 0.0129(11) 0.059(3) 0.000 0.000 0.000
Cs5 0.0202(9) 0.0207(10) 0.0284(11) -0.0059(8) -0.0005(9) 0.0049(8)
O1 0.028(12) 0.012(11) 0.000(9) 0.010(7) 0.007(8) 0.000(9)
O2 0.006(9) 0.021(11) 0.028(12) -0.011(10) 0.014(9) -0.013(8)
O3 0.018(12) 0.026(12) 0.003(9) -0.010(8) 0.009(7) 0.004(9)
O4 0.035(12) 0.007(9) 0.016(10) -0.014(9) -0.012(10) 0.021(8)
O5 0.000(8) 0.009(9) 0.030(11) 0.014(9) -0.008(9) -0.001(7)
O6 0.026(11) 0.000(8) 0.030(12) -0.002(9) 0.004(10) 0.010(8)
O7 0.016(9) 0.000(8) 0.003(8) 0.003(7) 0.004(8) 0.004(7)
O8 0.014(9) 0.004(9) 0.000(9) -0.005(6) 0.010(7) -0.012(7)
O9 0.004(8) 0.000(8) 0.014(10) 0.003(8) -0.002(7) 0.002(6)
O10 0.000(11) 0.000(11) 0.000(11) 0.000 0.000 -0.006(10)
O11 0.000(9) 0.015(11) 0.034(13) -0.013(9) 0.005(8) 0.000(8)
O12 0.019(10) 0.000(8) 0.002(8) -0.003(7) -0.001(8) -0.005(7)
O13 0.038(13) 0.010(9) 0.009(10) -0.014(8) 0.016(10) 0.003(9)
O14 0.022(10) 0.012(10) 0.011(10) 0.004(8) -0.021(9) -0.006(8)
O15 0.00(3) 0.00(3) 0.00(3) 0.000(5) 0.000(5) 0.000(5)
O16 0.00(5) 0.00(5) 0.00(5) 0.000 0.000 0.000(5)

loop_
_atom_type_symbol
_atom_type_description
_atom_type_scat_dispersion_real
_atom_type_scat_dispersion_imag
_atom_type_scat_source
O O 0.0106 0.0060 'International Tables Vol C Tables 4.2.6.8 and 6.1.1.4'
Cs Cs -0.3680 2.1192 'International Tables Vol C Tables 4.2.6.8 and 6.1.1.4'
W W -0.8490 6.8722 'International Tables Vol C Tables 4.2.6.8 and 6.1.1.4'

loop_
_geom_angle_atom_site_label_1
_geom_angle_atom_site_label_2
_geom_angle_atom_site_label_3
_geom_angle
_geom_angle_site_symmetry_1
_geom_angle_site_symmetry_3
O2 W1 O7 99.0(9) . .
O2 W1 O1 92.9(8) . .
O7 W1 O1 93.7(8) . .
O2 W1 O10 94.3(8) . .
O7 W1 O10 90.9(7) . .
O1 W1 O10 170.8(6) . .
O2 W1 O4 90.6(9) . .
O7 W1 O4 170.3(8) . .
O1 W1 O4 86.6(8) . .
O10 W1 O4 87.5(7) . .
O2 W1 O7 175.5(9) . 7_567
O7 W1 O7 85.4(6) . 7_567
O1 W1 O7 87.0(7) . 7_567
O10 W1 O7 85.4(7) . 7_567
O4 W1 O7 84.9(8) . 7_567
O2 W1 Cs3 50.1(6) . 8_647
O7 W1 Cs3 62.9(5) . 8_647
O1 W1 Cs3 126.3(6) . 8_647
O10 W1 Cs3 62.85(12) . 8_647
O4 W1 Cs3 124.2(7) . 8_647
O7 W1 Cs3 132.9(5) 7_567 8_647
O2 W1 Cs2 60.2(7) . .
O7 W1 Cs2 123.1(5) . .
O1 W1 Cs2 135.6(6) . .
O10 W1 Cs2 45.5(6) . .
O4 W1 Cs2 61.3(7) . .
O7 W1 Cs2 117.1(5) 7_567 .
Cs3 W1 Cs2 64.54(3) 8_647 .
O2 W1 Cs5 134.1(6) . 7_567
O7 W1 Cs5 112.3(5) . 7_567
O1 W1 Cs5 53.9(5) . 7_567
O10 W1 Cs5 116.95(18) . 7_567
O4 W1 Cs5 60.4(7) . 7_567
O7 W1 Cs5 43.0(5) 7_567 7_567
Cs3 W1 Cs5 174.93(5) 8_647 7_567
Cs2 W1 Cs5 119.31(4) . 7_567
O2 W1 Cs3 123.1(7) . .
O7 W1 Cs3 58.8(5) . .
O1 W1 Cs3 45.1(6) . .
O10 W1 Cs3 133.0(6) . .
O4 W1 Cs3 116.3(7) . .
O7 W1 Cs3 59.5(5) 7_567 .
Cs3 W1 Cs3 118.41(4) 8_647 .
Cs2 W1 Cs3 176.36(4) . .
Cs5 W1 Cs3 57.61(4) 7_567 .
O2 W1 Cs3 119.0(8) . 7_567
O7 W1 Cs3 129.8(5) . 7_567
O1 W1 Cs3 114.2(6) . 7_567
O10 W1 Cs3 57.08(9) . 7_567
O4 W1 Cs3 42.4(5) . 7_567
O7 W1 Cs3 57.2(5) 7_567 7_567
Cs3 W1 Cs3 117.67(4) 8_647 7_567
Cs2 W1 Cs3 62.66(3) . 7_567
Cs5 W1 Cs3 63.81(4) 7_567 7_567
Cs3 W1 Cs3 113.69(3) . 7_567
O14 W2 O3 101.6(8) . .
O14 W2 O9 97.9(8) . .
O3 W2 O9 97.4(8) . .
O14 W2 O5 95.3(9) . .
O3 W2 O5 89.6(8) . .
O9 W2 O5 163.4(9) . .
O14 W2 O8 92.7(8) . 6_654
O3 W2 O8 164.6(7) . 6_654
O9 W2 O8 86.2(7) . 6_654
O5 W2 O8 83.3(7) . 6_654
O14 W2 O2 172.4(9) . 7_566
O3 W2 O2 84.0(8) . 7_566
O9 W2 O2 86.3(8) . 7_566
O5 W2 O2 79.5(7) . 7_566
O8 W2 O2 81.3(7) 6_654 7_566
O14 W2 Cs3 65.4(6) . 7_567
O3 W2 Cs3 55.5(6) . 7_567
O9 W2 Cs3 63.6(5) . 7_567
O5 W2 Cs3 131.7(6) . 7_567
O8 W2 Cs3 137.9(4) 6_654 7_567
O2 W2 Cs3 122.2(6) 7_566 7_567
O14 W2 Cs5 51.0(6) . 5_454
O3 W2 Cs5 63.5(6) . 5_454
O9 W2 Cs5 132.9(5) . 5_454
O5 W2 Cs5 63.7(6) . 5_454
O8 W2 Cs5 124.0(5) 6_654 5_454
O2 W2 Cs5 129.4(5) 7_566 5_454
Cs3 W2 Cs5 70.62(5) 7_567 5_454
O14 W2 Cs4 60.8(6) . .
O3 W2 Cs4 125.6(6) . .
O9 W2 Cs4 133.7(5) . .
O5 W2 Cs4 47.4(5) . .
O8 W2 Cs4 57.2(5) 6_654 .
O2 W2 Cs4 111.8(6) 7_566 .
Cs3 W2 Cs4 124.89(4) 7_567 .
Cs5 W2 Cs4 67.26(4) 5_454 .
O14 W2 Cs2 129.2(6) . .
O3 W2 Cs2 59.2(6) . .
O9 W2 Cs2 47.3(5) . .
O5 W2 Cs2 127.7(5) . .
O8 W2 Cs2 115.4(5) 6_654 .
O2 W2 Cs2 58.1(6) 7_566 .
Cs3 W2 Cs2 65.59(3) 7_567 .
Cs5 W2 Cs2 120.68(4) 5_454 .
Cs4 W2 Cs2 169.50(3) . .
O14 W2 Cs5 121.3(6) . 7_566
O3 W2 Cs5 125.2(6) . 7_566
O9 W2 Cs5 107.6(5) . 7_566
O5 W2 Cs5 56.6(6) . 7_566
O8 W2 Cs5 40.0(5) 6_654 7_566
O2 W2 Cs5 51.2(6) 7_566 7_566
Cs3 W2 Cs5 170.48(5) 7_567 7_566
Cs5 W2 Cs5 118.70(5) 5_454 7_566
Cs4 W2 Cs5 63.44(3) . 7_566
Cs2 W2 Cs5 106.06(4) . 7_566
O13 W3 O8 98.6(9) . .
O13 W3 O5 99.1(9) . 8_646
O8 W3 O5 92.1(7) . 8_646
O13 W3 O12 95.5(8) . .
O8 W3 O12 89.9(7) . .
O5 W3 O12 164.8(8) 8_646 .
O13 W3 O1 95.6(8) . .
O8 W3 O1 165.7(8) . .
O5 W3 O1 86.9(8) 8_646 .
O12 W3 O1 87.5(7) . .
O13 W3 O6 173.4(8) . 8_646
O8 W3 O6 87.8(7) . 8_646
O5 W3 O6 82.0(8) 8_646 8_646
O12 W3 O6 83.0(8) . 8_646
O1 W3 O6 77.9(7) . 8_646
O13 W3 Cs4 64.2(6) . 5_545
O8 W3 Cs4 62.2(5) . 5_545
O5 W3 Cs4 52.3(5) 8_646 5_545
O12 W3 Cs4 140.2(5) . 5_545
O1 W3 Cs4 126.4(5) . 5_545
O6 W3 Cs4 120.7(6) 8_646 5_545
O13 W3 Cs3 61.2(6) . .
O8 W3 Cs3 137.6(5) . .
O5 W3 Cs3 125.9(6) 8_646 .
O12 W3 Cs3 58.7(5) . .
O1 W3 Cs3 50.5(5) . .
O6 W3 Cs3 112.9(6) 8_646 .
Cs4 W3 Cs3 123.78(4) 5_545 .
O13 W3 Cs5 48.4(7) . .
O8 W3 Cs5 128.8(5) . .
O5 W3 Cs5 63.6(6) 8_646 .
O12 W3 Cs5 125.3(5) . .
O1 W3 Cs5 63.0(5) . .
O6 W3 Cs5 127.8(5) 8_646 .
Cs4 W3 Cs5 67.59(3) 5_545 .
Cs3 W3 Cs5 67.25(4) . .
O13 W3 Cs5 129.9(6) . 4_647
O8 W3 Cs5 45.3(5) . 4_647
O5 W3 Cs5 58.9(6) 8_646 4_647
O12 W3 Cs5 113.8(5) . 4_647
O1 W3 Cs5 124.0(5) . 4_647
O6 W3 Cs5 56.2(6) 8_646 4_647
Cs4 W3 Cs5 67.51(3) 5_545 4_647
Cs3 W3 Cs5 168.70(5) . 4_647
Cs5 W3 Cs5 120.86(5) . 4_647
O13 W3 Cs5 118.4(6) . 7_567
O8 W3 Cs5 116.8(5) . 7_567
O5 W3 Cs5 125.9(5) 8_646 7_567
O12 W3 Cs5 41.2(5) . 7_567
O1 W3 Cs5 54.0(5) . 7_567
O6 W3 Cs5 56.7(6) 8_646 7_567
Cs4 W3 Cs5 177.38(4) 5_545 7_567
Cs3 W3 Cs5 58.70(4) . 7_567
Cs5 W3 Cs5 113.76(5) . 7_567
Cs5 W3 Cs5 110.01(4) 4_647 7_567
O11 W4 O6 99.8(9) . .
O11 W4 O4 98.3(8) . 7_566
O6 W4 O4 92.5(8) . 7_566
O11 W4 O12 95.8(8) . 4_657
O6 W4 O12 93.8(8) . 4_657
O4 W4 O12 163.3(9) 7_566 4_657
O11 W4 O9 93.1(8) . 7_566
O6 W4 O9 167.1(8) . 7_566
O4 W4 O9 85.5(9) 7_566 7_566
O12 W4 O9 84.9(7) 4_657 7_566
O11 W4 O3 175.1(9) . .
O6 W4 O3 85.1(8) . .
O4 W4 O3 81.5(7) 7_566 .
O12 W4 O3 83.7(7) 4_657 .
O9 W4 O3 82.0(7) 7_566 .
O11 W4 Cs3 64.1(6) . 4_657
O6 W4 Cs3 53.1(5) . 4_657
O4 W4 Cs3 133.4(7) 7_566 4_657
O12 W4 Cs3 61.6(5) 4_657 4_657
O9 W4 Cs3 135.1(5) 7_566 4_657
O3 W4 Cs3 119.6(5) . 4_657
O11 W4 Cs5 50.5(7) . 2_764
O6 W4 Cs5 63.3(7) . 2_764
O4 W4 Cs5 67.3(7) 7_566 2_764
O12 W4 Cs5 129.2(5) 4_657 2_764
O9 W4 Cs5 126.8(5) 7_566 2_764
O3 W4 Cs5 133.1(5) . 2_764
Cs3 W4 Cs5 68.91(4) 4_657 2_764
O11 W4 Cs3 61.0(6) . 2_764
O6 W4 Cs3 128.0(7) . 2_764
O4 W4 Cs3 49.8(5) 7_566 2_764
O12 W4 Cs3 133.2(5) 4_657 2_764
O9 W4 Cs3 59.0(5) 7_566 2_764
O3 W4 Cs3 115.9(5) . 2_764
Cs3 W4 Cs3 124.03(5) 4_657 2_764
Cs5 W4 Cs3 68.74(4) 2_764 2_764
O11 W4 Cs5 123.4(6) . 5_454
O6 W4 Cs5 55.9(7) . 5_454
O4 W4 Cs5 129.2(5) 7_566 5_454
O12 W4 Cs5 45.8(5) 4_657 5_454
O9 W4 Cs5 116.4(5) 7_566 5_454
O3 W4 Cs5 59.4(5) . 5_454
Cs3 W4 Cs5 61.02(4) 4_657 5_454
Cs5 W4 Cs5 116.27(4) 2_764 5_454
Cs3 W4 Cs5 174.59(5) 2_764 5_454
O11 W4 Cs2 121.2(6) . .
O6 W4 Cs2 127.0(5) . .
O4 W4 Cs2 52.5(7) 7_566 .
O12 W4 Cs2 112.0(5) 4_657 .
O9 W4 Cs2 43.2(5) 7_566 .
O3 W4 Cs2 54.9(5) . .
Cs3 W4 Cs2 172.92(4) 4_657 .
Cs5 W4 Cs2 117.93(4) 2_764 .
Cs3 W4 Cs2 62.24(3) 2_764 .
Cs5 W4 Cs2 112.59(4) 5_454 .
O15 W5 O16 81(3) . 3_668
O15 W5 O15 76.4(11) . 3_668
O16 W5 O15 77(4) 3_668 3_668
O15 W5 O14 92(4) . 6_655
O16 W5 O14 90.0(8) 3_668 6_655
O15 W5 O14 163.5(13) 3_668 6_655
O15 W5 O13 164.3(17) . .
O16 W5 O13 88.9(8) 3_668 .
O15 W5 O13 90(4) 3_668 .
O14 W5 O13 99.8(10) 6_655 .
O15 W5 O11 88(4) . 3_567
O16 W5 O11 166.1(11) 3_668 3_567
O15 W5 O11 93(4) 3_668 3_567
O14 W5 O11 99.1(9) 6_655 3_567
O13 W5 O11 99.8(9) . 3_567
O15 W5 Cs1 45.8(7) . .
O16 W5 Cs1 48.7(7) 3_668 .
O15 W5 Cs1 45.5(7) 3_668 .
O14 W5 Cs1 118.2(7) 6_655 .
O13 W5 Cs1 118.8(8) . .
O11 W5 Cs1 117.4(8) 3_567 .
O15 W5 Cs3 54.2(9) . 4_648
O16 W5 Cs3 119.4(4) 3_668 4_648
O15 W5 Cs3 121(5) 3_668 4_648
O14 W5 Cs3 57.9(6) 6_655 4_648
O13 W5 Cs3 141.3(8) . 4_648
O11 W5 Cs3 58.8(6) 3_567 4_648
Cs1 W5 Cs3 99.9(3) . 4_648
O15 W5 Cs3 115(5) . .
O16 W5 Cs3 118.1(4) 3_668 .
O15 W5 Cs3 53.9(9) 3_668 .
O14 W5 Cs3 142.5(7) 6_655 .
O13 W5 Cs3 59.6(6) . .
O11 W5 Cs3 59.2(6) 3_567 .
Cs1 W5 Cs3 99.3(3) . .
Cs3 W5 Cs3 117.2(3) 4_648 .
O15 W5 Cs4 122(5) . 5_545
O16 W5 Cs4 51.4(7) 3_668 5_545
O15 W5 Cs4 115(5) 3_668 5_545
O14 W5 Cs4 60.5(6) 6_655 5_545
O13 W5 Cs4 58.2(6) . 5_545
O11 W5 Cs4 142.4(7) 3_567 5_545
Cs1 W5 Cs4 100.1(3) . 5_545
Cs3 W5 Cs4 117.7(2) 4_648 5_545
Cs3 W5 Cs4 116.7(2) . 5_545
O15 W5 Cs5 67(5) . 2_755
O16 W5 Cs5 63.2(3) 3_668 2_755
O15 W5 Cs5 128.6(10) 3_668 2_755
O14 W5 Cs5 35.0(6) 6_655 2_755
O13 W5 Cs5 118.8(7) . 2_755
O11 W5 Cs5 120.2(6) 3_567 2_755
Cs1 W5 Cs5 83.2(3) . 2_755
Cs3 W5 Cs5 62.67(14) 4_648 2_755
Cs3 W5 Cs5 177.4(3) . 2_755
Cs4 W5 Cs5 62.09(15) 5_545 2_755
O15 Cs1 O15 90.1(3) 2_755 4_648
O15 Cs1 O15 176(8) 2_755 .
O15 Cs1 O15 90.1(3) 4_648 .
O15 Cs1 O15 90.1(3) 2_755 3_668
O15 Cs1 O15 176(8) 4_648 3_668
O15 Cs1 O15 90.1(3) . 3_668
O15 Cs1 O16 88(4) 2_755 .
O15 Cs1 O16 92(4) 4_648 .
O15 Cs1 O16 88(4) . .
O15 Cs1 O16 92(4) 3_668 .
O15 Cs1 O16 92(4) 2_755 3_668
O15 Cs1 O16 88(4) 4_648 3_668
O15 Cs1 O16 92(4) . 3_668
O15 Cs1 O16 88(4) 3_668 3_668
O16 Cs1 O16 179.999(4) . 3_668
O15 Cs1 W5 121(6) 2_755 4_648
O15 Cs1 W5 53.8(8) 4_648 4_648
O15 Cs1 W5 55.9(10) . 4_648
O15 Cs1 W5 129(6) 3_668 4_648
O16 Cs1 W5 54.7(3) . 4_648
O16 Cs1 W5 125.3(3) 3_668 4_648
O15 Cs1 W5 129(6) 2_755 .
O15 Cs1 W5 121(6) 4_648 .
O15 Cs1 W5 53.8(8) . .
O15 Cs1 W5 55.9(10) 3_668 .
O16 Cs1 W5 125.3(3) . .
O16 Cs1 W5 54.7(3) 3_668 .
W5 Cs1 W5 109.5(3) 4_648 .
O15 Cs1 W5 53.8(8) 2_755 2_755
O15 Cs1 W5 55.9(10) 4_648 2_755
O15 Cs1 W5 129(6) . 2_755
O15 Cs1 W5 121(6) 3_668 2_755
O16 Cs1 W5 125.3(3) . 2_755
O16 Cs1 W5 54.7(3) 3_668 2_755
W5 Cs1 W5 109.6(3) 4_648 2_755
W5 Cs1 W5 109.3(6) . 2_755
O15 Cs1 W5 55.9(10) 2_755 3_668
O15 Cs1 W5 129(6) 4_648 3_668
O15 Cs1 W5 121(6) . 3_668
O15 Cs1 W5 53.8(8) 3_668 3_668
O16 Cs1 W5 54.7(3) . 3_668
O16 Cs1 W5 125.3(3) 3_668 3_668
W5 Cs1 W5 109.3(6) 4_648 3_668
W5 Cs1 W5 109.5(3) . 3_668
W5 Cs1 W5 109.5(3) 2_755 3_668
O15 Cs1 O14 84.4(10) 2_755 8_647
O15 Cs1 O14 138(4) 4_648 8_647
O15 Cs1 O14 93(6) . 8_647
O15 Cs1 O14 46(4) 3_668 8_647
O16 Cs1 O14 46.2(3) . 8_647
O16 Cs1 O14 133.8(3) 3_668 8_647
W5 Cs1 O14 94.5(4) 4_648 8_647
W5 Cs1 O14 93.3(4) . 8_647
W5 Cs1 O14 138.0(4) 2_755 8_647
W5 Cs1 O14 28.5(4) 3_668 8_647
O15 Cs1 O14 93(6) 2_755 7_557
O15 Cs1 O14 46(4) 4_648 7_557
O15 Cs1 O14 84.4(10) . 7_557
O15 Cs1 O14 138(4) 3_668 7_557
O16 Cs1 O14 46.2(3) . 7_557
O16 Cs1 O14 133.8(3) 3_668 7_557
W5 Cs1 O14 28.5(4) 4_648 7_557
W5 Cs1 O14 138.0(4) . 7_557
W5 Cs1 O14 93.3(4) 2_755 7_557
W5 Cs1 O14 94.5(4) 3_668 7_557
O14 Cs1 O14 92.4(6) 8_647 7_557
O10 Cs2 O10 180.000(1) . 7_566
O10 Cs2 O9 92.4(3) . 8_646
O10 Cs2 O9 87.6(3) 7_566 8_646
O10 Cs2 O9 87.6(3) . .
O10 Cs2 O9 92.4(3) 7_566 .
O9 Cs2 O9 90.10(3) 8_646 .
O10 Cs2 O9 92.4(3) . 7_566
O10 Cs2 O9 87.6(3) 7_566 7_566
O9 Cs2 O9 175.2(6) 8_646 7_566
O9 Cs2 O9 90.10(3) . 7_566
O10 Cs2 O9 87.6(3) . 2_765
O10 Cs2 O9 92.4(3) 7_566 2_765
O9 Cs2 O9 90.10(3) 8_646 2_765
O9 Cs2 O9 175.2(6) . 2_765
O9 Cs2 O9 90.10(3) 7_566 2_765
O10 Cs2 O2 133.1(3) . 7_566
O10 Cs2 O2 46.9(3) 7_566 7_566
O9 Cs2 O2 97.4(4) 8_646 7_566
O9 Cs2 O2 46.9(5) . 7_566
O9 Cs2 O2 79.3(4) 7_566 7_566
O9 Cs2 O2 137.8(4) 2_765 7_566
O10 Cs2 O2 133.1(3) . 8_646
O10 Cs2 O2 46.9(3) 7_566 8_646
O9 Cs2 O2 79.3(4) 8_646 8_646
O9 Cs2 O2 137.8(4) . 8_646
O9 Cs2 O2 97.4(4) 7_566 8_646
O9 Cs2 O2 46.9(5) 2_765 8_646
O2 Cs2 O2 93.7(7) 7_566 8_646
O10 Cs2 O2 46.9(3) . .
O10 Cs2 O2 133.1(3) 7_566 .
O9 Cs2 O2 46.9(5) 8_646 .
O9 Cs2 O2 79.3(4) . .
O9 Cs2 O2 137.8(4) 7_566 .
O9 Cs2 O2 97.4(4) 2_765 .
O2 Cs2 O2 117.9(4) 7_566 .
O2 Cs2 O2 117.9(4) 8_646 .
O10 Cs2 O2 46.9(3) . 2_765
O10 Cs2 O2 133.1(3) 7_566 2_765
O9 Cs2 O2 137.8(4) 8_646 2_765
O9 Cs2 O2 97.4(4) . 2_765
O9 Cs2 O2 46.9(5) 7_566 2_765
O9 Cs2 O2 79.3(4) 2_765 2_765
O2 Cs2 O2 117.9(4) 7_566 2_765
O2 Cs2 O2 117.9(4) 8_646 2_765
O2 Cs2 O2 93.7(7) . 2_765
O10 Cs2 O4 134.1(3) . 8_646
O10 Cs2 O4 45.9(3) 7_566 8_646
O9 Cs2 O4 44.3(5) 8_646 8_646
O9 Cs2 O4 103.6(4) . 8_646
O9 Cs2 O4 131.1(4) 7_566 8_646
O9 Cs2 O4 79.7(4) 2_765 8_646
O2 Cs2 O4 77.3(4) 7_566 8_646
O2 Cs2 O4 43.0(4) 8_646 8_646
O2 Cs2 O4 91.1(4) . 8_646
O2 Cs2 O4 159.0(4) 2_765 8_646
O10 Cs2 O4 45.9(3) . .
O10 Cs2 O4 134.1(3) 7_566 .
O9 Cs2 O4 79.7(4) 8_646 .
O9 Cs2 O4 44.3(5) . .
O9 Cs2 O4 103.6(4) 7_566 .
O9 Cs2 O4 131.1(4) 2_765 .
O2 Cs2 O4 91.1(4) 7_566 .
O2 Cs2 O4 159.0(4) 8_646 .
O2 Cs2 O4 43.0(4) . .
O2 Cs2 O4 77.3(4) 2_765 .
O4 Cs2 O4 119.0(4) 8_646 .
O4 Cs3 O3 92.4(5) 8_647 8_647
O4 Cs3 O1 90.1(5) 8_647 .
O3 Cs3 O1 176.0(5) 8_647 .
O4 Cs3 O6 176.4(6) 8_647 3_567
O3 Cs3 O6 85.2(6) 8_647 3_567
O1 Cs3 O6 92.1(6) . 3_567
O4 Cs3 O2 89.9(5) 8_647 7_567
O3 Cs3 O2 86.7(5) 8_647 7_567
O1 Cs3 O2 90.1(5) . 7_567
O6 Cs3 O2 87.3(5) 3_567 7_567
O4 Cs3 O15 91(2) 8_647 3_668
O3 Cs3 O15 93(2) 8_647 3_668
O1 Cs3 O15 90.4(19) . 3_668
O6 Cs3 O15 92(2) 3_567 3_668
O2 Cs3 O15 179(3) 7_567 3_668
O4 Cs3 O9 46.8(5) 8_647 8_647
O3 Cs3 O9 48.9(5) 8_647 8_647
O1 Cs3 O9 134.5(4) . 8_647
O6 Cs3 O9 131.8(5) 3_567 8_647
O2 Cs3 O9 101.6(5) 7_567 8_647
O15 Cs3 O9 78.4(5) 3_668 8_647
O4 Cs3 O12 135.3(5) 8_647 .
O3 Cs3 O12 130.9(5) 8_647 .
O1 Cs3 O12 47.4(5) . .
O6 Cs3 O12 47.6(5) 3_567 .
O2 Cs3 O12 101.4(5) 7_567 .
O15 Cs3 O12 78.6(5) 3_668 .
O9 Cs3 O12 156.9(4) 8_647 .
O4 Cs3 O14 85.0(5) 8_647 8_647
O3 Cs3 O14 48.2(5) 8_647 8_647
O1 Cs3 O14 135.2(5) . 8_647
O6 Cs3 O14 95.4(5) 3_567 8_647
O2 Cs3 O14 134.2(5) 7_567 8_647
O15 Cs3 O14 45.3(17) 3_668 8_647
O9 Cs3 O14 45.7(4) 8_647 8_647
O12 Cs3 O14 113.9(4) . 8_647
O4 Cs3 O11 47.4(5) 8_647 2_766
O3 Cs3 O11 86.9(5) 8_647 2_766
O1 Cs3 O11 97.1(5) . 2_766
O6 Cs3 O11 134.9(5) 3_567 2_766
O2 Cs3 O11 136.4(5) 7_567 2_766
O15 Cs3 O11 44.0(17) 3_668 2_766
O9 Cs3 O11 45.8(5) 8_647 2_766
O12 Cs3 O11 115.0(4) . 2_766
O14 Cs3 O11 49.2(5) 8_647 2_766
O4 Cs3 O11 136.5(5) 8_647 3_567
O3 Cs3 O11 95.4(5) 8_647 3_567
O1 Cs3 O11 84.9(5) . 3_567
O6 Cs3 O11 46.6(5) 3_567 3_567
O2 Cs3 O11 133.1(5) 7_567 3_567
O15 Cs3 O11 46.4(18) 3_668 3_567
O9 Cs3 O11 114.8(4) 8_647 3_567
O12 Cs3 O11 44.9(4) . 3_567
O14 Cs3 O11 69.4(5) 8_647 3_567
O11 Cs3 O11 90.4(6) 2_766 3_567
O4 Cs3 O13 98.6(5) 8_647 .
O3 Cs3 O13 135.6(5) 8_647 .
O1 Cs3 O13 46.9(5) . .
O6 Cs3 O13 84.9(5) 3_567 .
O2 Cs3 O13 135.8(5) 7_567 .
O15 Cs3 O13 44.6(15) 3_668 .
O9 Cs3 O13 115.8(4) 8_647 .
O12 Cs3 O13 45.0(4) . .
O14 Cs3 O13 89.9(5) 8_647 .
O11 Cs3 O13 70.5(5) 2_766 .
O11 Cs3 O13 49.0(5) 3_567 .
O5 Cs4 O5 90.006(12) . 4_656
O5 Cs4 O5 178.8(8) . 2_665
O5 Cs4 O5 90.007(12) 4_656 2_665
O5 Cs4 O5 90.007(11) . 3_566
O5 Cs4 O5 178.8(8) 4_656 3_566
O5 Cs4 O5 90.006(12) 2_665 3_566
O5 Cs4 O16 89.4(4) . 7_567
O5 Cs4 O16 90.6(4) 4_656 7_567
O5 Cs4 O16 89.4(4) 2_665 7_567
O5 Cs4 O16 90.6(4) 3_566 7_567
O5 Cs4 O16 90.6(4) . 5_453
O5 Cs4 O16 89.4(4) 4_656 5_453
O5 Cs4 O16 90.6(4) 2_665 5_453
O5 Cs4 O16 89.4(4) 3_566 5_453
O16 Cs4 O16 179.999(1) 7_567 5_453
O5 Cs4 O8 46.1(4) . 6_654
O5 Cs4 O8 133.7(4) 4_656 6_654
O5 Cs4 O8 133.6(4) 2_665 6_654
O5 Cs4 O8 46.7(4) 3_566 6_654
O16 Cs4 O8 77.3(3) 7_567 6_654
O16 Cs4 O8 102.7(3) 5_453 6_654
O5 Cs4 O8 133.6(4) . 5_454
O5 Cs4 O8 46.7(4) 4_656 5_454
O5 Cs4 O8 46.1(4) 2_665 5_454
O5 Cs4 O8 133.7(4) 3_566 5_454
O16 Cs4 O8 77.3(3) 7_567 5_454
O16 Cs4 O8 102.7(3) 5_453 5_454
O8 Cs4 O8 154.6(5) 6_654 5_454
O5 Cs4 O8 46.7(4) . 7_566
O5 Cs4 O8 46.1(4) 4_656 7_566
O5 Cs4 O8 133.7(4) 2_665 7_566
O5 Cs4 O8 133.6(4) 3_566 7_566
O16 Cs4 O8 102.7(3) 7_567 7_566
O16 Cs4 O8 77.3(3) 5_453 7_566
O8 Cs4 O8 92.78(12) 6_654 7_566
O8 Cs4 O8 92.78(12) 5_454 7_566
O5 Cs4 O8 133.7(4) . 8_546
O5 Cs4 O8 133.6(4) 4_656 8_546
O5 Cs4 O8 46.7(4) 2_665 8_546
O5 Cs4 O8 46.1(4) 3_566 8_546
O16 Cs4 O8 102.7(3) 7_567 8_546
O16 Cs4 O8 77.3(3) 5_453 8_546
O8 Cs4 O8 92.78(12) 6_654 8_546
O8 Cs4 O8 92.78(12) 5_454 8_546
O8 Cs4 O8 154.6(5) 7_566 8_546
O5 Cs4 O13 47.0(5) . 7_566
O5 Cs4 O13 82.9(5) 4_656 7_566
O5 Cs4 O13 134.2(5) 2_665 7_566
O5 Cs4 O13 96.2(5) 3_566 7_566
O16 Cs4 O13 135.6(3) 7_567 7_566
O16 Cs4 O13 44.4(3) 5_453 7_566
O8 Cs4 O13 76.1(4) 6_654 7_566
O8 Cs4 O13 123.7(4) 5_454 7_566
O8 Cs4 O13 44.6(4) 7_566 7_566
O8 Cs4 O13 113.4(4) 8_546 7_566
O5 Cs4 O13 134.2(5) . 8_546
O5 Cs4 O13 96.2(5) 4_656 8_546
O5 Cs4 O13 47.0(5) 2_665 8_546
O5 Cs4 O13 82.9(5) 3_566 8_546
O16 Cs4 O13 135.6(3) 7_567 8_546
O16 Cs4 O13 44.4(3) 5_453 8_546
O8 Cs4 O13 123.7(4) 6_654 8_546
O8 Cs4 O13 76.1(4) 5_454 8_546
O8 Cs4 O13 113.4(4) 7_566 8_546
O8 Cs4 O13 44.6(4) 8_546 8_546
O13 Cs4 O13 88.8(7) 7_566 8_546
O12 Cs5 O7 94.5(4) 8_647 .
O12 Cs5 O8 98.7(4) 8_647 3_667
O7 Cs5 O8 98.3(5) . 3_667
O12 Cs5 O14 94.3(5) 8_647 5_545
O7 Cs5 O14 165.9(6) . 5_545
O8 Cs5 O14 91.3(5) 3_667 5_545
O12 Cs5 O11 93.0(5) 8_647 2_766
O7 Cs5 O11 89.0(5) . 2_766
O8 Cs5 O11 165.6(5) 3_667 2_766
O14 Cs5 O11 79.5(5) 5_545 2_766
O12 Cs5 O13 171.9(5) 8_647 .
O7 Cs5 O13 89.4(4) . .
O8 Cs5 O13 87.8(5) 3_667 .
O14 Cs5 O13 80.6(5) 5_545 .
O11 Cs5 O13 79.9(5) 2_766 .
O12 Cs5 O6 49.4(5) 8_647 5_545
O7 Cs5 O6 109.3(4) . 5_545
O8 Cs5 O6 50.7(5) 3_667 5_545
O14 Cs5 O6 84.8(5) 5_545 5_545
O11 Cs5 O6 137.9(5) 2_766 5_545
O13 Cs5 O6 135.5(5) . 5_545
O12 Cs5 O2 106.8(4) 8_647 .
O7 Cs5 O2 49.6(5) . .
O8 Cs5 O2 49.4(4) 3_667 .
O14 Cs5 O2 137.0(5) 5_545 .
O11 Cs5 O2 134.3(5) 2_766 .
O13 Cs5 O2 81.2(5) . .
O6 Cs5 O2 81.7(4) 5_545 .
O12 Cs5 O1 48.3(4) 8_647 8_647
O7 Cs5 O1 48.1(4) . 8_647
O8 Cs5 O1 113.6(4) 3_667 8_647
O14 Cs5 O1 136.0(5) 5_545 8_647
O11 Cs5 O1 80.5(4) 2_766 8_647
O13 Cs5 O1 133.1(4) . 8_647
O6 Cs5 O1 84.6(4) 5_545 8_647
O2 Cs5 O1 82.9(4) . 8_647
O12 Cs5 O3 48.2(4) 8_647 5_545
O7 Cs5 O3 142.3(5) . 5_545
O8 Cs5 O3 84.7(4) 3_667 5_545
O14 Cs5 O3 48.7(5) 5_545 5_545
O11 Cs5 O3 97.1(4) 2_766 5_545
O13 Cs5 O3 128.3(5) . 5_545
O6 Cs5 O3 45.8(5) 5_545 5_545
O2 Cs5 O3 127.0(4) . 5_545
O1 Cs5 O3 96.1(4) 8_647 5_545
O12 Cs5 O5 84.0(4) 8_647 5_545
O7 Cs5 O5 144.3(4) . 5_545
O8 Cs5 O5 47.3(4) 3_667 5_545
O14 Cs5 O5 47.9(5) 5_545 5_545
O11 Cs5 O5 126.7(4) 2_766 5_545
O13 Cs5 O5 97.0(4) . 5_545
O6 Cs5 O5 45.1(4) 5_545 5_545
O2 Cs5 O5 96.7(5) . 5_545
O1 Cs5 O5 128.6(4) 8_647 5_545
O3 Cs5 O5 44.5(4) 5_545 5_545
O12 Cs5 O6 48.0(5) 8_647 2_766
O7 Cs5 O6 81.5(4) . 2_766
O8 Cs5 O6 146.2(5) 3_667 2_766
O14 Cs5 O6 96.2(4) 5_545 2_766
O11 Cs5 O6 46.9(5) 2_766 2_766
O13 Cs5 O6 125.9(5) . 2_766
O6 Cs5 O6 97.23(10) 5_545 2_766
O2 Cs5 O6 125.8(4) . 2_766
O1 Cs5 O6 43.4(4) 8_647 2_766
O3 Cs5 O6 76.0(4) 5_545 2_766
O5 Cs5 O6 120.5(4) 5_545 2_766
W1 O1 W3 145.9(10) . .
W1 O1 Cs3 110.7(8) . .
W3 O1 Cs3 101.2(6) . .
W1 O1 Cs5 100.5(6) . 7_567
W3 O1 Cs5 98.7(7) . 7_567
Cs3 O1 Cs5 75.1(4) . 7_567
W1 O1 Cs5 84.7(6) . .
W3 O1 Cs5 88.3(6) . .
Cs3 O1 Cs5 82.3(4) . .
Cs5 O1 Cs5 157.3(6) 7_567 .
W1 O2 W2 140.7(9) . 8_646
W1 O2 Cs3 105.0(8) . 8_647
W2 O2 Cs3 114.2(7) 8_646 8_647
W1 O2 Cs5 92.2(9) . .
W2 O2 Cs5 99.1(7) 8_646 .
Cs3 O2 Cs5 75.1(4) 8_647 .
W1 O2 Cs2 94.4(8) . .
W2 O2 Cs2 91.1(8) 8_646 .
Cs3 O2 Cs2 79.6(4) 8_647 .
Cs5 O2 Cs2 154.6(5) . .
W2 O3 W4 145.2(10) . .
W2 O3 Cs3 96.4(7) . 7_567
W4 O3 Cs3 117.8(7) . 7_567
W2 O3 Cs5 88.7(6) . 5_454
W4 O3 Cs5 88.8(6) . 5_454
Cs3 O3 Cs5 84.0(4) 7_567 5_454
W2 O3 Cs2 95.6(7) . .
W4 O3 Cs2 96.7(6) . .
Cs3 O3 Cs2 79.4(4) 7_567 .
Cs5 O3 Cs2 163.2(6) 5_454 .
W4 O4 W1 142.7(10) 8_646 .
W4 O4 Cs3 103.5(7) 8_646 7_567
W1 O4 Cs3 112.9(7) . 7_567
W4 O4 Cs2 103.5(9) 8_646 .
W1 O4 Cs2 90.6(7) . .
Cs3 O4 Cs2 80.3(5) 7_567 .
W4 O4 Cs5 84.8(7) 8_646 7_567
W1 O4 Cs5 92.1(8) . 7_567
Cs3 O4 Cs5 82.3(4) 7_567 7_567
Cs2 O4 Cs5 162.1(5) . 7_567
W3 O5 W2 154.0(10) 7_566 .
W3 O5 Cs4 100.0(7) 7_566 .
W2 O5 Cs4 105.9(7) . .
W3 O5 Cs5 93.9(6) 7_566 5_454
W2 O5 Cs5 86.6(8) . 5_454
Cs4 O5 Cs5 83.7(4) . 5_454
W3 O5 Cs5 89.1(8) 7_566 7_566
W2 O5 Cs5 97.0(6) . 7_566
Cs4 O5 Cs5 81.4(4) . 7_566
Cs5 O5 Cs5 165.1(5) 5_454 7_566
W4 O6 W3 146.6(9) . 7_566
W4 O6 Cs3 100.1(7) . 4_657
W3 O6 Cs3 113.2(7) 7_566 4_657
W4 O6 Cs5 98.0(9) . 5_454
W3 O6 Cs5 91.9(7) 7_566 5_454
Cs3 O6 Cs5 76.0(4) 4_657 5_454
W4 O6 Cs5 89.6(7) . 2_764
W3 O6 Cs5 92.7(8) 7_566 2_764
Cs3 O6 Cs5 82.9(4) 4_657 2_764
Cs5 O6 Cs5 158.5(5) 5_454 2_764
W1 O7 W1 145.5(9) . 8_647
W1 O7 Cs5 103.9(7) . .
W1 O7 Cs5 109.9(7) 8_647 .
W1 O7 Cs3 95.8(6) . .
W1 O7 Cs3 94.6(6) 8_647 .
Cs5 O7 Cs3 84.1(4) . .
W1 O7 Cs3 90.7(6) . 8_647
W1 O7 Cs3 91.7(5) 8_647 8_647
Cs5 O7 Cs3 74.2(4) . 8_647
Cs3 O7 Cs3 158.3(5) . 8_647
W3 O8 W2 135.4(9) . 6_655
W3 O8 Cs5 109.6(6) . 4_647
W2 O8 Cs5 115.0(6) 6_655 4_647
W3 O8 Cs4 90.1(6) . 5_545
W2 O8 Cs4 93.7(5) 6_655 5_545
Cs5 O8 Cs4 85.3(4) 4_647 5_545
W2 O9 W4 139.0(9) . 8_646
W2 O9 Cs2 108.3(7) . .
W4 O9 Cs2 112.0(6) 8_646 .
W2 O9 Cs3 87.7(5) . 7_567
W4 O9 Cs3 90.9(6) 8_646 7_567
Cs2 O9 Cs3 81.4(4) . 7_567
W1 O10 W1 143.1(12) 2_765 .
W1 O10 Cs2 108.4(6) 2_765 .
W1 O10 Cs2 108.4(6) . .
W1 O10 Cs3 89.17(4) 2_765 7_567
W1 O10 Cs3 96.65(5) . 7_567
Cs2 O10 Cs3 80.8(3) . 7_567
W1 O10 Cs3 96.65(5) 2_765 8_647
W1 O10 Cs3 89.17(4) . 8_647
Cs2 O10 Cs3 80.8(3) . 8_647
Cs3 O10 Cs3 161.6(7) 7_567 8_647
W4 O11 W5 131.7(13) . 4_657
W4 O11 Cs5 104.8(8) . 2_764
W5 O11 Cs5 123.4(9) 4_657 2_764
W4 O11 Cs3 93.8(7) . 2_764
W5 O11 Cs3 93.0(6) 4_657 2_764
Cs5 O11 Cs3 84.6(4) 2_764 2_764
W4 O11 Cs1 164.9(10) . 1_564
W5 O11 Cs1 33.3(5) 4_657 1_564
Cs5 O11 Cs1 90.1(5) 2_764 1_564
Cs3 O11 Cs1 89.7(4) 2_764 1_564
W4 O11 Cs3 90.3(6) . 4_657
W5 O11 Cs3 92.8(6) 4_657 4_657
Cs5 O11 Cs3 83.4(5) 2_764 4_657
Cs3 O11 Cs3 167.9(7) 2_764 4_657
Cs1 O11 Cs3 89.2(4) 1_564 4_657
W4 O12 W3 137.6(9) 3_567 .
W4 O12 Cs5 107.6(7) 3_567 7_567
W3 O12 Cs5 114.1(7) . 7_567
W4 O12 Cs3 89.6(6) 3_567 .
W3 O12 Cs3 92.8(6) . .
Cs5 O12 Cs3 76.8(3) 7_567 .
W3 O13 W5 129.6(12) . .
W3 O13 Cs5 108.3(9) . .
W5 O13 Cs5 122.1(9) . .
W3 O13 Cs4 90.5(7) . 5_545
W5 O13 Cs4 94.6(7) . 5_545
Cs5 O13 Cs4 82.4(4) . 5_545
W3 O13 Cs3 94.2(6) . .
W5 O13 Cs3 92.9(8) . .
Cs5 O13 Cs3 83.1(4) . .
Cs4 O13 Cs3 165.5(7) 5_545 .
W2 O14 W5 131.8(11) . 6_654
W2 O14 Cs5 103.6(8) . 5_454
W5 O14 Cs5 124.6(9) 6_654 5_454
W2 O14 Cs3 87.9(6) . 7_567
W5 O14 Cs3 94.8(8) 6_654 7_567
Cs5 O14 Cs3 85.0(4) 5_454 7_567
W2 O14 Cs1 164.8(9) . 5_454
W5 O14 Cs1 33.4(5) 6_654 5_454
Cs5 O14 Cs1 91.3(5) 5_454 5_454
Cs3 O14 Cs1 90.7(5) 7_567 5_454
W2 O14 Cs4 94.8(8) . .
W5 O14 Cs4 92.6(7) 6_654 .
Cs5 O14 Cs4 82.4(4) 5_454 .
Cs3 O14 Cs4 167.3(6) 7_567 .
Cs1 O14 Cs4 89.8(4) 5_454 .
Cs1 O15 W5 80.4(9) . .
Cs1 O15 W5 78.6(11) . 4_648
W5 O15 W5 158(3) . 4_648
Cs1 O15 Cs3 175(9) . 4_648
W5 O15 Cs3 100.5(11) . 4_648
W5 O15 Cs3 100.0(12) 4_648 4_648
Cs1 O16 W5 76.6(7) . 4_648
Cs1 O16 W5 76.6(7) . 3_668
W5 O16 W5 153.3(14) 4_648 3_668
Cs1 O16 Cs4 180.0 . 5_546
W5 O16 Cs4 103.4(7) 4_648 5_546
W5 O16 Cs4 103.4(7) 3_668 5_546

loop_
_geom_bond_atom_site_label_1
_geom_bond_atom_site_label_2
_geom_bond_distance
_geom_bond_site_symmetry_2
W1 O2 1.79(2) .
W1 O7 1.835(19) .
W1 O1 1.869(18) .
W1 O10 1.934(7) .
W1 O4 1.96(2) .
W1 O7 2.057(18) 7_567
W1 Cs3 4.121(2) 8_647
W1 Cs2 4.1782(12) .
W1 Cs5 4.252(2) 7_567
W1 Cs3 4.257(2) .
W1 Cs3 4.339(2) 7_567
W2 O14 1.74(2) .
W2 O3 1.83(2) .
W2 O9 1.861(16) .
W2 O5 1.96(2) .
W2 O8 2.038(15) 6_654
W2 O2 2.19(2) 7_566
W2 Cs3 3.872(2) 7_567
W2 Cs5 3.934(2) 5_454
W2 Cs4 4.1926(12) .
W2 Cs2 4.2840(12) .
W2 Cs5 4.373(2) 7_566
W3 O13 1.71(2) .
W3 O8 1.856(15) .
W3 O5 1.88(2) 8_646
W3 O12 1.953(18) .
W3 O1 1.975(19) .
W3 O6 2.18(2) 8_646
W3 Cs4 3.9932(11) 5_545
W3 Cs3 4.094(2) .
W3 Cs5 4.106(2) .
W3 Cs5 4.114(2) 4_647
W3 Cs5 4.266(2) 7_567
W4 O11 1.724(19) .
W4 O6 1.82(2) .
W4 O4 1.88(2) 7_566
W4 O12 1.920(18) 4_657
W4 O9 2.031(17) 7_566
W4 O3 2.16(2) .
W4 Cs3 3.982(2) 4_657
W4 Cs5 3.993(2) 2_764
W4 Cs3 4.050(2) 2_764
W4 Cs5 4.090(2) 5_454
W4 Cs2 4.4919(11) .
W5 O15 1.80(2) .
W5 O16 1.845(11) 3_668
W5 O15 1.86(3) 3_668
W5 O14 1.91(2) 6_655
W5 O13 1.93(2) .
W5 O11 1.96(2) 3_567
W5 Cs1 2.201(9) .
W5 Cs3 4.145(10) 4_648
W5 Cs3 4.166(10) .
W5 Cs4 4.214(12) 5_545
W5 Cs5 4.511(10) 2_755
Cs1 O15 1.60(2) 2_755
Cs1 O15 1.60(2) 4_648
Cs1 O15 1.60(2) .
Cs1 O15 1.60(2) 3_668
Cs1 O16 1.70(2) .
Cs1 O16 1.70(2) 3_668
Cs1 W5 2.201(9) 4_648
Cs1 W5 2.201(9) 2_755
Cs1 W5 2.201(10) 3_668
Cs1 O14 3.53(2) 8_647
Cs1 O14 3.53(2) 7_557
Cs2 O10 3.14(2) .
Cs2 O10 3.14(2) 7_566
Cs2 O9 3.318(17) 8_646
Cs2 O9 3.318(17) .
Cs2 O9 3.318(17) 7_566
Cs2 O9 3.318(17) 2_765
Cs2 O2 3.64(2) 7_566
Cs2 O2 3.64(2) 8_646
Cs2 O2 3.64(2) .
Cs2 O2 3.64(2) 2_765
Cs2 O4 3.67(2) 8_646
Cs2 O4 3.67(2) .
Cs3 O4 3.178(17) 8_647
Cs3 O3 3.213(18) 8_647
Cs3 O1 3.221(18) .
Cs3 O6 3.236(16) 3_567
Cs3 O2 3.274(17) 7_567
Cs3 O15 3.42(3) 3_668
Cs3 O9 3.472(17) 8_647
Cs3 O12 3.503(17) .
Cs3 O14 3.524(18) 8_647
Cs3 O11 3.551(16) 2_766
Cs3 O11 3.582(17) 3_567
Cs3 O13 3.596(18) .
Cs4 O5 3.210(17) .
Cs4 O5 3.210(17) 4_656
Cs4 O5 3.210(17) 2_665
Cs4 O5 3.210(17) 3_566
Cs4 O16 3.39(2) 7_567
Cs4 O16 3.39(2) 5_453
Cs4 O8 3.533(16) 6_654
Cs4 O8 3.533(16) 5_454
Cs4 O8 3.533(16) 7_566
Cs4 O8 3.533(16) 8_546
Cs4 O13 3.594(18) 7_566
Cs4 O13 3.594(18) 8_546
Cs5 O12 3.077(16) 8_647
Cs5 O7 3.086(16) .
Cs5 O8 3.102(17) 3_667
Cs5 O14 3.144(18) 5_545
Cs5 O11 3.19(2) 2_766
Cs5 O13 3.24(2) .
Cs5 O6 3.42(2) 5_545
Cs5 O2 3.45(2) .
Cs5 O1 3.493(18) 8_647
Cs5 O3 3.522(18) 5_545
Cs5 O5 3.53(2) 5_545
Cs5 O6 3.57(2) 2_766
O1 Cs5 3.493(18) 7_567
O2 W2 2.19(2) 8_646
O2 Cs3 3.274(17) 8_647
O3 Cs3 3.213(18) 7_567
O3 Cs5 3.522(18) 5_454
O4 W4 1.88(2) 8_646
O4 Cs3 3.178(17) 7_567
O4 Cs5 3.70(2) 7_567
O5 W3 1.88(2) 7_566
O5 Cs5 3.53(2) 5_454
O5 Cs5 3.68(2) 7_566
O6 W3 2.18(2) 7_566
O6 Cs3 3.236(16) 4_657
O6 Cs5 3.42(2) 5_454
O6 Cs5 3.57(2) 2_764
O7 W1 2.057(18) 8_647
O7 Cs3 3.668(17) 8_647
O8 W2 2.038(15) 6_655
O8 Cs5 3.102(17) 4_647
O8 Cs4 3.533(16) 5_545
O9 W4 2.031(17) 8_646
O9 Cs3 3.472(17) 7_567
O10 W1 1.934(7) 2_765
O10 Cs3 3.667(4) 7_567
O10 Cs3 3.667(4) 8_647
O11 W5 1.96(2) 4_657
O11 Cs5 3.19(2) 2_764
O11 Cs3 3.551(16) 2_764
O11 Cs1 3.559(18) 1_564
O11 Cs3 3.582(17) 4_657
O12 W4 1.920(18) 3_567
O12 Cs5 3.077(16) 7_567
O13 Cs4 3.594(18) 5_545
O14 W5 1.91(2) 6_654
O14 Cs5 3.144(18) 5_454
O14 Cs3 3.524(18) 7_567
O14 Cs1 3.53(2) 5_454
O15 W5 1.86(3) 4_648
O15 Cs3 3.42(2) 4_648
O16 W5 1.845(11) 4_648
O16 W5 1.845(11) 3_668
O16 Cs4 3.39(2) 5_546
